data_4082058
loop_
_publ_author_name
'Lau, Ka-Cheong'
'Petro, Benjamin J.'
'Bontemps, S\'ebastien'
'Jordan, Richard F.'

_publ_section_title
;
 Comparative Reactivity of Zr-- and Pd--Alkyl Complexes with Carbon
 Dioxide
;
_journal_issue 23
_journal_name_full Organometallics
_journal_page_first 6895
_journal_paper_doi 10.1021/om401082k
_journal_volume 32
_journal_year 2013
_chemical_formula_sum 'C13 H21 O3 P S'
_chemical_formula_weight 288.33
_chemical_name_systematic
; 
 ? 
;
_space_group_crystal_system monoclinic
_space_group_IT_number 14
_symmetry_space_group_name_Hall '-P 2ybc'
_symmetry_space_group_name_H-M 'P 1 21/c 1'
_atom_sites_solution_hydrogens geom
_atom_sites_solution_primary direct
_atom_sites_solution_secondary difmap
_audit_creation_method SHELXL-97
_cell_angle_alpha 90.00
_cell_angle_beta 118.792(3)
_cell_angle_gamma 90.00
_cell_formula_units_Z 4
_cell_length_a 7.6417(5)
_cell_length_b 15.5087(10)
_cell_length_c 13.6509(7)
_cell_measurement_reflns_used 1024
_cell_measurement_temperature 100(2)
_cell_measurement_theta_max 28.30
_cell_measurement_theta_min 2.15
_cell_volume 1417.80(15)
_computing_structure_refinement 'SHELXL-97 (Sheldrick, 1997)'
_computing_structure_solution 'SHELXS-97 (Sheldrick, 1990)'
_diffrn_ambient_temperature 100(2)
_diffrn_measured_fraction_theta_full 0.967
_diffrn_measured_fraction_theta_max 0.967
_diffrn_radiation_monochromator graphite
_diffrn_radiation_source 'fine-focus sealed tube'
_diffrn_radiation_type MoK\a
_diffrn_radiation_wavelength 0.71073
_diffrn_reflns_av_R_equivalents 0.0291
_diffrn_reflns_av_sigmaI/netI 0.0190
_diffrn_reflns_limit_h_max 10
_diffrn_reflns_limit_h_min -10
_diffrn_reflns_limit_k_max 20
_diffrn_reflns_limit_k_min -20
_diffrn_reflns_limit_l_max 17
_diffrn_reflns_limit_l_min -18
_diffrn_reflns_number 16329
_diffrn_reflns_theta_full 28.30
_diffrn_reflns_theta_max 28.30
_diffrn_reflns_theta_min 2.15
_exptl_absorpt_coefficient_mu 0.339
_exptl_absorpt_correction_T_max 0.9509
_exptl_absorpt_correction_T_min 0.8623
_exptl_absorpt_correction_type multi-scan
_exptl_absorpt_process_details
;
absorption corrections were made based on correspondance of
equivalent intensities usingprogram SADABS (G. Sheldrick, Bruker 
Analytical X-ray Systems, Madison, WI)
;
_exptl_crystal_density_diffrn 1.351
_exptl_crystal_density_method 'not measured'
_exptl_crystal_F_000 616
_exptl_crystal_size_max 0.45
_exptl_crystal_size_mid 0.45
_exptl_crystal_size_min 0.15
_refine_diff_density_max 0.525
_refine_diff_density_min -0.324
_refine_diff_density_rms 0.061
_refine_ls_extinction_method none
_refine_ls_goodness_of_fit_ref 1.028
_refine_ls_hydrogen_treatment mixed
_refine_ls_matrix_type full
_refine_ls_number_parameters 172
_refine_ls_number_reflns 3403
_refine_ls_number_restraints 0
_refine_ls_restrained_S_all 1.028
_refine_ls_R_factor_all 0.0341
_refine_ls_R_factor_gt 0.0324
_refine_ls_shift/su_max 0.001
_refine_ls_shift/su_mean 0.000
_refine_ls_structure_factor_coef Fsqd
_refine_ls_weighting_details 'calc w=1/[\s^2^(Fo^2^)+(0.0507P)^2^+0.7292P] where P=(Fo^2^+2Fc^2^)/3'
_refine_ls_weighting_scheme calc
_refine_ls_wR_factor_gt 0.0869
_refine_ls_wR_factor_ref 0.0882
_reflns_number_gt 3200
_reflns_number_total 3403
_reflns_threshold_expression >2sigma(I)
_cod_data_source_file om401082k_si_002.cif
_cod_data_source_block H[PO-iPr]
_cod_original_sg_symbol_H-M P2(1)/c
_cod_database_code 4082058

loop_
_symmetry_equiv_pos_as_xyz
'x, y, z'
'-x, y+1/2, -z+1/2'
'-x, -y, -z'
'x, -y-1/2, z-1/2'

loop_
_atom_site_label
_atom_site_type_symbol
_atom_site_fract_x
_atom_site_fract_y
_atom_site_fract_z
_atom_site_U_iso_or_equiv
_atom_site_adp_type
_atom_site_occupancy
_atom_site_symmetry_multiplicity
_atom_site_calc_flag
_atom_site_refinement_flags
C1 C 0.33684(18) 0.66989(8) 0.01742(10) 0.0135(2) Uani 1 1 d .
C2 C 0.30576(18) 0.61672(8) 0.09067(10) 0.0137(2) Uani 1 1 d .
C3 C 0.24716(19) 0.53152(8) 0.06073(11) 0.0166(3) Uani 1 1 d .
H3 H 0.2273 0.4951 0.1105 0.020 Uiso 1 1 calc R
C4 C 0.21744(19) 0.49916(8) -0.04096(11) 0.0169(3) Uani 1 1 d .
H4 H 0.1769 0.4409 -0.0601 0.020 Uiso 1 1 calc R
C5 C 0.24629(18) 0.55104(8) -0.11537(10) 0.0153(2) Uani 1 1 d .
C6 C 0.30712(19) 0.63616(8) -0.08505(10) 0.0147(2) Uani 1 1 d .
H6 H 0.3289 0.6720 -0.1346 0.018 Uiso 1 1 calc R
C7 C 0.2082(2) 0.51615(9) -0.22679(11) 0.0205(3) Uani 1 1 d .
H7A H 0.3344 0.4966 -0.2216 0.031 Uiso 1 1 calc R
H7B H 0.1504 0.5616 -0.2834 0.031 Uiso 1 1 calc R
H7C H 0.1151 0.4675 -0.2479 0.031 Uiso 1 1 calc R
C8 C 0.2137(2) 0.85761(8) 0.02361(11) 0.0164(3) Uani 1 1 d .
H8 H 0.2030 0.8608 0.0937 0.020 Uiso 1 1 calc R
C9 C 0.2629(2) 0.94730(9) -0.00390(12) 0.0221(3) Uani 1 1 d .
H9A H 0.1528 0.9869 -0.0190 0.033 Uiso 1 1 calc R
H9B H 0.2814 0.9436 -0.0700 0.033 Uiso 1 1 calc R
H9C H 0.3858 0.9687 0.0597 0.033 Uiso 1 1 calc R
C10 C 0.0172(2) 0.82307(9) -0.07182(12) 0.0202(3) Uani 1 1 d .
H10A H 0.0303 0.8165 -0.1394 0.030 Uiso 1 1 calc R
H10B H -0.0910 0.8637 -0.0865 0.030 Uiso 1 1 calc R
H10C H -0.0132 0.7670 -0.0506 0.030 Uiso 1 1 calc R
C11 C 0.66367(19) 0.79240(8) 0.16172(11) 0.0174(3) Uani 1 1 d .
H11 H 0.6884 0.7410 0.2110 0.021 Uiso 1 1 calc R
C12 C 0.6955(2) 0.87263(10) 0.23340(13) 0.0252(3) Uani 1 1 d .
H12A H 0.6822 0.9243 0.1891 0.038 Uiso 1 1 calc R
H12B H 0.8293 0.8710 0.2984 0.038 Uiso 1 1 calc R
H12C H 0.5953 0.8740 0.2587 0.038 Uiso 1 1 calc R
C13 C 0.8111(2) 0.78770(10) 0.11603(14) 0.0275(3) Uani 1 1 d .
H13A H 0.9478 0.7863 0.1784 0.041 Uiso 1 1 calc R
H13B H 0.7943 0.8384 0.0695 0.041 Uiso 1 1 calc R
H13C H 0.7856 0.7354 0.0709 0.041 Uiso 1 1 calc R
H1 H 0.435(3) 0.7996(11) -0.0411(14) 0.020(4) Uiso 1 1 d .
O1 O 0.34953(16) 0.74693(6) 0.21524(8) 0.0224(2) Uani 1 1 d .
O2 O 0.51859(16) 0.61447(7) 0.30645(8) 0.0269(2) Uani 1 1 d .
O3 O 0.15964(16) 0.62537(7) 0.22642(9) 0.0262(2) Uani 1 1 d .
P1 P 0.41094(5) 0.78169(2) 0.04338(3) 0.01330(10) Uani 1 1 d .
S1 S 0.33618(5) 0.65311(2) 0.22167(2) 0.01434(10) Uani 1 1 d .

loop_
_atom_site_aniso_label
_atom_site_aniso_U_11
_atom_site_aniso_U_22
_atom_site_aniso_U_33
_atom_site_aniso_U_23
_atom_site_aniso_U_13
_atom_site_aniso_U_12
C1 0.0146(6) 0.0128(6) 0.0135(6) -0.0010(4) 0.0070(5) -0.0004(4)
C2 0.0142(6) 0.0163(6) 0.0113(5) -0.0005(4) 0.0066(5) 0.0007(4)
C3 0.0189(6) 0.0153(6) 0.0163(6) 0.0019(5) 0.0091(5) -0.0007(5)
C4 0.0177(6) 0.0135(6) 0.0187(6) -0.0021(5) 0.0080(5) -0.0014(5)
C5 0.0137(6) 0.0176(6) 0.0132(6) -0.0024(5) 0.0053(5) 0.0011(5)
C6 0.0160(6) 0.0163(6) 0.0132(6) 0.0007(4) 0.0081(5) 0.0004(4)
C7 0.0257(7) 0.0203(7) 0.0160(6) -0.0052(5) 0.0105(5) -0.0015(5)
C8 0.0196(6) 0.0158(6) 0.0149(6) 0.0005(5) 0.0093(5) 0.0028(5)
C9 0.0254(7) 0.0149(6) 0.0215(7) 0.0007(5) 0.0078(6) 0.0009(5)
C10 0.0168(6) 0.0220(7) 0.0209(7) 0.0007(5) 0.0085(5) 0.0007(5)
C11 0.0155(6) 0.0170(6) 0.0166(6) -0.0006(5) 0.0053(5) -0.0010(5)
C12 0.0219(7) 0.0237(7) 0.0235(7) -0.0078(6) 0.0058(6) -0.0034(5)
C13 0.0200(7) 0.0310(8) 0.0334(8) -0.0018(6) 0.0143(6) 0.0008(6)
O1 0.0374(6) 0.0167(5) 0.0186(5) -0.0021(4) 0.0179(5) -0.0025(4)
O2 0.0277(6) 0.0340(6) 0.0137(5) 0.0005(4) 0.0058(4) 0.0104(4)
O3 0.0270(6) 0.0357(6) 0.0238(5) -0.0066(4) 0.0185(5) -0.0094(4)
P1 0.01581(17) 0.01242(17) 0.01234(17) -0.00055(11) 0.00731(13) -0.00086(11)
S1 0.01745(17) 0.01606(17) 0.01126(16) 0.00000(10) 0.00830(13) -0.00059(11)

loop_
_atom_type_symbol
_atom_type_description
_atom_type_scat_dispersion_real
_atom_type_scat_dispersion_imag
_atom_type_scat_source
C C 0.0033 0.0016 'International Tables Vol C Tables 4.2.6.8 and 6.1.1.4'
H H 0.0000 0.0000 'International Tables Vol C Tables 4.2.6.8 and 6.1.1.4'
O O 0.0106 0.0060 'International Tables Vol C Tables 4.2.6.8 and 6.1.1.4'
P P 0.1023 0.0942 'International Tables Vol C Tables 4.2.6.8 and 6.1.1.4'
S S 0.1246 0.1234 'International Tables Vol C Tables 4.2.6.8 and 6.1.1.4'

loop_
_geom_angle_atom_site_label_1
_geom_angle_atom_site_label_2
_geom_angle_atom_site_label_3
_geom_angle
C2 C1 C6 119.29(11)
C2 C1 P1 124.73(9)
C6 C1 P1 115.97(9)
C3 C2 C1 119.34(11)
C3 C2 S1 117.64(9)
C1 C2 S1 123.02(10)
C4 C3 C2 120.77(12)
C3 C4 C5 120.85(12)
C4 C5 C6 118.50(12)
C4 C5 C7 120.49(12)
C6 C5 C7 121.00(12)
C5 C6 C1 121.25(12)
C9 C8 C10 111.32(11)
C9 C8 P1 109.79(9)
C10 C8 P1 107.51(9)
C12 C11 C13 112.25(12)
C12 C11 P1 114.39(10)
C13 C11 P1 107.85(10)
C1 P1 C8 115.56(6)
C1 P1 C11 110.95(6)
C8 P1 C11 121.05(6)
O2 S1 O3 113.66(7)
O2 S1 O1 113.08(7)
O3 S1 O1 113.05(6)
O2 S1 C2 106.38(6)
O3 S1 C2 106.09(6)
O1 S1 C2 103.53(6)

loop_
_geom_bond_atom_site_label_1
_geom_bond_atom_site_label_2
_geom_bond_distance
C1 C2 1.4018(17)
C1 C6 1.4056(17)
C1 P1 1.8054(13)
C2 C3 1.3918(18)
C2 S1 1.7804(12)
C3 C4 1.3881(18)
C4 C5 1.3942(18)
C5 C6 1.3944(18)
C5 C7 1.5048(17)
C8 C9 1.5339(18)
C8 C10 1.5344(18)
C8 P1 1.8271(13)
C11 C12 1.5283(19)
C11 C13 1.530(2)
C11 P1 1.8335(13)
O1 S1 1.4642(10)
O2 S1 1.4449(10)
O3 S1 1.4469(10)

loop_
_geom_torsion_atom_site_label_1
_geom_torsion_atom_site_label_2
_geom_torsion_atom_site_label_3
_geom_torsion_atom_site_label_4
_geom_torsion
C6 C1 C2 C3 0.34(18)
P1 C1 C2 C3 179.49(10)
C6 C1 C2 S1 -179.24(9)
P1 C1 C2 S1 -0.09(16)
C1 C2 C3 C4 -0.65(19)
S1 C2 C3 C4 178.96(10)
C2 C3 C4 C5 0.3(2)
C3 C4 C5 C6 0.44(19)
C3 C4 C5 C7 -178.29(12)
C4 C5 C6 C1 -0.75(19)
C7 C5 C6 C1 177.97(12)
C2 C1 C6 C5 0.37(19)
P1 C1 C6 C5 -178.86(10)
C2 C1 P1 C8 -76.55(12)
C6 C1 P1 C8 102.64(10)
C2 C1 P1 C11 66.13(12)
C6 C1 P1 C11 -114.68(10)
C9 C8 P1 C1 -154.70(9)
C10 C8 P1 C1 -33.45(11)
C9 C8 P1 C11 66.67(11)
C10 C8 P1 C11 -172.08(8)
C12 C11 P1 C1 -145.16(10)
C13 C11 P1 C1 89.20(10)
C12 C11 P1 C8 -4.83(13)
C13 C11 P1 C8 -130.47(10)
C3 C2 S1 O2 73.64(11)
C1 C2 S1 O2 -106.77(12)
C3 C2 S1 O3 -47.71(12)
C1 C2 S1 O3 131.88(11)
C3 C2 S1 O1 -166.96(10)
C1 C2 S1 O1 12.63(12)
